data_2225344
loop_
_publ_author_name
'Luo, Jing'
'Chen, Hui'
'Wang, Qiao-Feng'
'Liu, Hai-Jing'

_publ_section_title
;
 3-Ethyl 5-methyl
 4-(2,3-dichlorophenyl)-2,6-dimethylpyridine-3,5-dicarboxylate
;
_journal_coeditor_code PK2222
_journal_issue 3
_journal_name_full 'Acta Crystallographica Section E'
_journal_page_first o538
_journal_paper_doi 10.1107/S1600536810003235
_journal_volume 66
_journal_year 2010
_chemical_formula_iupac 'C18 H17 Cl2 N O4'
_chemical_formula_moiety 'C18 H17 Cl2 N O4'
_chemical_formula_sum 'C18 H17 Cl2 N O4'
_chemical_formula_weight 382.23
_chemical_name_systematic
;3-Ethyl 5-methyl
 4-(2,3-dichlorophenyl)-2,6-dimethylpyridine-3,5-dicarboxylate
;
_space_group_IT_number 61
_symmetry_cell_setting orthorhombic
_symmetry_space_group_name_Hall '-P 2ac 2ab'
_symmetry_space_group_name_H-M 'P b c a'
_atom_sites_solution_hydrogens geom
_atom_sites_solution_primary direct
_atom_sites_solution_secondary difmap
_audit_creation_method SHELXL-97
_cell_angle_alpha 90.00
_cell_angle_beta 90.00
_cell_angle_gamma 90.00
_cell_formula_units_Z 8
_cell_length_a 14.3179(6)
_cell_length_b 15.5045(7)
_cell_length_c 16.9664(8)
_cell_measurement_reflns_used 2869
_cell_measurement_temperature 296(2)
_cell_measurement_theta_max 20.22
_cell_measurement_theta_min 2.40
_cell_volume 3766.4(3)
_computing_cell_refinement 'SAINT-Plus (Bruker, 2001)'
_computing_data_collection 'APEX2 (Bruker, 2004)'
_computing_data_reduction 'SAINT-Plus (Bruker, 2001)'
_computing_molecular_graphics 'SHELXTL (Sheldrick, 2008)'
_computing_publication_material 'SHELXTL (Sheldrick, 2008)'
_computing_structure_refinement 'SHELXL97 (Sheldrick, 2008)'
_computing_structure_solution 'SHELXS97 (Sheldrick, 2008)'
_diffrn_ambient_temperature 296(2)
_diffrn_measured_fraction_theta_full 0.986
_diffrn_measured_fraction_theta_max 0.986
_diffrn_measurement_device_type 'Bruker APEXII CCD diffractometer'
_diffrn_measurement_method '\f and \w scans'
_diffrn_radiation_monochromator graphite
_diffrn_radiation_source 'fine-focus sealed tube'
_diffrn_radiation_type MoK\a
_diffrn_radiation_wavelength 0.71073
_diffrn_reflns_av_R_equivalents 0.0542
_diffrn_reflns_av_sigmaI/netI 0.0436
_diffrn_reflns_limit_h_max 11
_diffrn_reflns_limit_h_min -18
_diffrn_reflns_limit_k_max 18
_diffrn_reflns_limit_k_min -19
_diffrn_reflns_limit_l_max 21
_diffrn_reflns_limit_l_min -21
_diffrn_reflns_number 21810
_diffrn_reflns_theta_full 27.50
_diffrn_reflns_theta_max 27.50
_diffrn_reflns_theta_min 2.28
_diffrn_standards_number 0
_exptl_absorpt_coefficient_mu 0.366
_exptl_absorpt_correction_T_max 0.971
_exptl_absorpt_correction_T_min 0.957
_exptl_absorpt_correction_type multi-scan
_exptl_absorpt_process_details '(SADABS; Bruker, 2001)'
_exptl_crystal_colour colorless
_exptl_crystal_density_diffrn 1.348
_exptl_crystal_density_method 'not measured'
_exptl_crystal_description block
_exptl_crystal_F_000 1584
_exptl_crystal_size_max 0.12
_exptl_crystal_size_mid 0.09
_exptl_crystal_size_min 0.08
_refine_diff_density_max 0.355
_refine_diff_density_min -0.258
_refine_ls_extinction_method none
_refine_ls_goodness_of_fit_ref 0.998
_refine_ls_hydrogen_treatment constr
_refine_ls_matrix_type full
_refine_ls_number_parameters 230
_refine_ls_number_reflns 4268
_refine_ls_number_restraints 0
_refine_ls_restrained_S_all 0.998
_refine_ls_R_factor_all 0.1190
_refine_ls_R_factor_gt 0.0555
_refine_ls_shift/su_max 0.000
_refine_ls_shift/su_mean 0.000
_refine_ls_structure_factor_coef Fsqd
_refine_ls_weighting_details 'calc w=1/[\s^2^(Fo^2^)+(0.0560P)^2^+2.0434P] where P=(Fo^2^+2Fc^2^)/3'
_refine_ls_weighting_scheme calc
_refine_ls_wR_factor_gt 0.1234
_refine_ls_wR_factor_ref 0.1531
_reflns_number_gt 2268
_reflns_number_total 4268
_reflns_threshold_expression I>2\s(I)
_cod_data_source_file pk2222.cif
_cod_data_source_block I
_cod_depositor_comments
;
The following automatic conversions were performed:
'_symmetry_cell_setting' value 'Orthorhombic' changed to 'orthorhombic'
according to '/home/saulius/struct/CIF-dictionaries/cif_core.dic'
dictionary named 'cif_core.dic' version 2.4.1 from 2010-06-29.

Automatic conversion script
Id: cif_fix_enum 1527 2010-12-29 10:47:43Z saulius 

The following automatic conversions were performed:

'_symmetry_cell_setting' value 'Orthorhombic' changed to
'orthorhombic' according to
/home/saulius/struct/CIF-dictionaries/cif_core.dic dictionary named
'cif_core.dic' version 2.4.1 from 2010-06-29.

Automatic conversion script
Id: cif_fix_values 1715 2011-07-08 13:25:40Z adriana 
;
_cod_database_code 2225344
_cod_database_fobs_code 2225344

loop_
_symmetry_equiv_pos_as_xyz
'x, y, z'
'-x+1/2, -y, z+1/2'
'-x, y+1/2, -z+1/2'
'x+1/2, -y+1/2, -z'
'-x, -y, -z'
'x-1/2, y, -z-1/2'
'x, -y-1/2, z-1/2'
'-x-1/2, y-1/2, z'

loop_
_atom_site_type_symbol
_atom_site_label
_atom_site_fract_x
_atom_site_fract_y
_atom_site_fract_z
_atom_site_U_iso_or_equiv
_atom_site_adp_type
_atom_site_calc_flag
_atom_site_refinement_flags
_atom_site_occupancy
_atom_site_disorder_assembly
_atom_site_disorder_group
C C1 0.6713(2) 0.16190(18) 0.34902(17) 0.0502(7) Uani d . 1 . .
C C2 0.6979(2) 0.08675(19) 0.30988(19) 0.0616(8) Uani d . 1 . .
C C3 0.7775(3) 0.0859(2) 0.2636(2) 0.0718(10) Uani d . 1 . .
H H3 0.7955 0.0357 0.2378 0.086 Uiso calc R 1 . .
C C4 0.8295(2) 0.1596(2) 0.2559(2) 0.0715(9) Uani d . 1 . .
H H4 0.8832 0.1591 0.2251 0.086 Uiso calc R 1 . .
C C5 0.8034(2) 0.2339(2) 0.29326(18) 0.0584(8) Uani d . 1 . .
H H5 0.8393 0.2834 0.2872 0.070 Uiso calc R 1 . .
C C6 0.72405(18) 0.23629(18) 0.33994(16) 0.0462(7) Uani d . 1 . .
C C7 0.69755(18) 0.31818(17) 0.38064(16) 0.0448(6) Uani d . 1 . .
C C8 0.74662(19) 0.34553(19) 0.44663(16) 0.0504(7) Uani d . 1 . .
C C9 0.7225(2) 0.4235(2) 0.48194(18) 0.0608(8) Uani d . 1 . .
C C10 0.6020(2) 0.44520(19) 0.39427(18) 0.0542(7) Uani d . 1 . .
C C11 0.62486(18) 0.37031(18) 0.35304(16) 0.0460(7) Uani d . 1 . .
C C12 0.5729(2) 0.34657(18) 0.28006(18) 0.0519(7) Uani d . 1 . .
C C13 0.8256(2) 0.2937(2) 0.47870(17) 0.0594(8) Uani d . 1 . .
C C14 0.5231(2) 0.5037(2) 0.3710(2) 0.0731(10) Uani d . 1 . .
H H14A 0.4807 0.5098 0.4145 0.110 Uiso calc R 1 . .
H H14B 0.4907 0.4796 0.3267 0.110 Uiso calc R 1 . .
H H14C 0.5476 0.5593 0.3570 0.110 Uiso calc R 1 . .
C C15 0.7767(3) 0.4590(3) 0.5511(2) 0.0977(13) Uani d . 1 . .
H H15A 0.8121 0.5084 0.5344 0.147 Uiso calc R 1 . .
H H15B 0.8183 0.4155 0.5707 0.147 Uiso calc R 1 . .
H H15C 0.7340 0.4757 0.5920 0.147 Uiso calc R 1 . .
C C16 0.8683(3) 0.1748(3) 0.5567(3) 0.1154(17) Uani d . 1 . .
H H16A 0.9022 0.1437 0.5170 0.173 Uiso calc R 1 . .
H H16B 0.8388 0.1347 0.5919 0.173 Uiso calc R 1 . .
H H16C 0.9106 0.2107 0.5858 0.173 Uiso calc R 1 . .
C C17 0.5886(3) 0.3220(3) 0.1420(2) 0.0806(11) Uani d . 1 . .
H H17A 0.6231 0.3485 0.0992 0.097 Uiso calc R 1 . .
H H17B 0.5241 0.3409 0.1383 0.097 Uiso calc R 1 . .
C C18 0.5928(3) 0.2273(3) 0.1341(2) 0.0997(14) Uani d . 1 . .
H H18A 0.6557 0.2081 0.1429 0.150 Uiso calc R 1 . .
H H18B 0.5734 0.2110 0.0821 0.150 Uiso calc R 1 . .
H H18C 0.5522 0.2012 0.1723 0.150 Uiso calc R 1 . .
Cl Cl1 0.57453(6) 0.16217(6) 0.40985(6) 0.0735(3) Uani d . 1 . .
Cl Cl2 0.63272(8) -0.00639(6) 0.31910(7) 0.0982(4) Uani d . 1 . .
N N1 0.65082(19) 0.47100(17) 0.45730(15) 0.0630(7) Uani d . 1 . .
O O1 0.49233(15) 0.32839(17) 0.27743(14) 0.0830(8) Uani d . 1 . .
O O2 0.62809(14) 0.35000(15) 0.21758(12) 0.0665(6) Uani d . 1 . .
O O3 0.79723(16) 0.22840(16) 0.51927(17) 0.0860(8) Uani d . 1 . .
O O4 0.90563(18) 0.3137(2) 0.47082(18) 0.1162(12) Uani d . 1 . .

loop_
_atom_site_aniso_label
_atom_site_aniso_U_11
_atom_site_aniso_U_22
_atom_site_aniso_U_33
_atom_site_aniso_U_12
_atom_site_aniso_U_13
_atom_site_aniso_U_23
C1 0.0476(15) 0.0505(17) 0.0526(17) 0.0011(14) -0.0078(13) 0.0058(14)
C2 0.070(2) 0.0493(18) 0.065(2) 0.0015(16) -0.0240(17) 0.0022(15)
C3 0.085(3) 0.067(2) 0.063(2) 0.028(2) -0.0124(19) -0.0119(18)
C4 0.068(2) 0.086(3) 0.061(2) 0.019(2) 0.0066(17) -0.0047(19)
C5 0.0483(17) 0.066(2) 0.061(2) 0.0025(15) 0.0045(15) 0.0006(16)
C6 0.0410(15) 0.0518(16) 0.0458(16) 0.0036(13) -0.0063(12) -0.0002(13)
C7 0.0410(15) 0.0482(16) 0.0452(16) -0.0027(13) 0.0025(12) 0.0009(12)
C8 0.0471(15) 0.0592(18) 0.0449(16) -0.0013(14) -0.0014(14) 0.0008(14)
C9 0.069(2) 0.065(2) 0.0484(18) -0.0016(17) -0.0028(15) -0.0051(15)
C10 0.0550(18) 0.0545(18) 0.0532(19) 0.0024(14) 0.0056(14) 0.0058(14)
C11 0.0452(15) 0.0486(16) 0.0443(16) -0.0032(13) 0.0005(12) 0.0035(13)
C12 0.0454(17) 0.0539(17) 0.0565(19) 0.0012(14) -0.0054(14) 0.0057(14)
C13 0.054(2) 0.079(2) 0.0446(17) 0.0017(17) -0.0055(15) -0.0050(16)
C14 0.072(2) 0.062(2) 0.085(3) 0.0173(17) -0.0004(19) -0.0003(18)
C15 0.122(3) 0.098(3) 0.074(3) 0.013(3) -0.034(2) -0.033(2)
C16 0.099(3) 0.072(3) 0.175(5) 0.014(2) -0.065(3) 0.022(3)
C17 0.088(3) 0.103(3) 0.051(2) -0.009(2) -0.0154(18) -0.0036(19)
C18 0.113(3) 0.103(3) 0.083(3) 0.000(3) -0.019(2) -0.022(2)
Cl1 0.0591(5) 0.0707(6) 0.0907(6) -0.0108(4) 0.0126(4) 0.0090(5)
Cl2 0.1146(8) 0.0497(5) 0.1304(10) -0.0090(5) -0.0369(7) 0.0011(5)
N1 0.0763(18) 0.0573(16) 0.0555(17) 0.0072(14) -0.0004(14) -0.0067(13)
O1 0.0480(13) 0.125(2) 0.0764(17) -0.0154(14) -0.0082(11) -0.0051(15)
O2 0.0584(13) 0.0900(17) 0.0512(13) -0.0115(11) -0.0062(10) -0.0020(11)
O3 0.0682(15) 0.0638(15) 0.126(2) -0.0021(12) -0.0318(15) 0.0242(15)
O4 0.0533(16) 0.182(3) 0.114(2) 0.0082(18) -0.0036(15) 0.057(2)

loop_
_atom_type_symbol
_atom_type_description
_atom_type_scat_dispersion_real
_atom_type_scat_dispersion_imag
_atom_type_scat_source
C C 0.0033 0.0016 'International Tables Vol C Tables 4.2.6.8 and 6.1.1.4'
H H 0.0000 0.0000 'International Tables Vol C Tables 4.2.6.8 and 6.1.1.4'
N N 0.0061 0.0033 'International Tables Vol C Tables 4.2.6.8 and 6.1.1.4'
O O 0.0106 0.0060 'International Tables Vol C Tables 4.2.6.8 and 6.1.1.4'
Cl Cl 0.1484 0.1585 'International Tables Vol C Tables 4.2.6.8 and 6.1.1.4'

loop_
_geom_angle_atom_site_label_1
_geom_angle_atom_site_label_2
_geom_angle_atom_site_label_3
_geom_angle_site_symmetry_1
_geom_angle_site_symmetry_3
_geom_angle
_geom_angle_publ_flag
C6 C1 C2 . . 119.6(3) ?
C6 C1 Cl1 . . 120.1(2) ?
C2 C1 Cl1 . . 120.4(2) ?
C3 C2 C1 . . 120.2(3) ?
C3 C2 Cl2 . . 119.2(3) ?
C1 C2 Cl2 . . 120.6(3) ?
C4 C3 C2 . . 119.6(3) ?
C4 C3 H3 . . 120.2 ?
C2 C3 H3 . . 120.2 ?
C3 C4 C5 . . 120.6(3) ?
C3 C4 H4 . . 119.7 ?
C5 C4 H4 . . 119.7 ?
C4 C5 C6 . . 120.8(3) ?
C4 C5 H5 . . 119.6 ?
C6 C5 H5 . . 119.6 ?
C5 C6 C1 . . 119.2(3) ?
C5 C6 C7 . . 119.7(3) ?
C1 C6 C7 . . 121.1(2) ?
C11 C7 C8 . . 118.1(3) ?
C11 C7 C6 . . 121.7(2) ?
C8 C7 C6 . . 120.2(2) ?
C9 C8 C7 . . 119.1(3) ?
C9 C8 C13 . . 119.9(3) ?
C7 C8 C13 . . 120.9(3) ?
N1 C9 C8 . . 122.4(3) ?
N1 C9 C15 . . 116.0(3) ?
C8 C9 C15 . . 121.5(3) ?
N1 C10 C11 . . 121.8(3) ?
N1 C10 C14 . . 114.9(3) ?
C11 C10 C14 . . 123.3(3) ?
C7 C11 C10 . . 119.2(3) ?
C7 C11 C12 . . 120.5(3) ?
C10 C11 C12 . . 120.3(3) ?
O1 C12 O2 . . 124.0(3) ?
O1 C12 C11 . . 125.1(3) ?
O2 C12 C11 . . 110.9(2) ?
O4 C13 O3 . . 124.5(3) ?
O4 C13 C8 . . 123.2(3) ?
O3 C13 C8 . . 112.2(3) ?
C10 C14 H14A . . 109.5 ?
C10 C14 H14B . . 109.5 ?
H14A C14 H14B . . 109.5 ?
C10 C14 H14C . . 109.5 ?
H14A C14 H14C . . 109.5 ?
H14B C14 H14C . . 109.5 ?
C9 C15 H15A . . 109.5 ?
C9 C15 H15B . . 109.5 ?
H15A C15 H15B . . 109.5 ?
C9 C15 H15C . . 109.5 ?
H15A C15 H15C . . 109.5 ?
H15B C15 H15C . . 109.5 ?
O3 C16 H16A . . 109.5 ?
O3 C16 H16B . . 109.5 ?
H16A C16 H16B . . 109.5 ?
O3 C16 H16C . . 109.5 ?
H16A C16 H16C . . 109.5 ?
H16B C16 H16C . . 109.5 ?
O2 C17 C18 . . 110.9(3) ?
O2 C17 H17A . . 109.5 ?
C18 C17 H17A . . 109.5 ?
O2 C17 H17B . . 109.5 ?
C18 C17 H17B . . 109.4 ?
H17A C17 H17B . . 108.0 ?
C17 C18 H18A . . 109.5 ?
C17 C18 H18B . . 109.5 ?
H18A C18 H18B . . 109.5 ?
C17 C18 H18C . . 109.5 ?
H18A C18 H18C . . 109.5 ?
H18B C18 H18C . . 109.5 ?
C9 N1 C10 . . 119.3(3) ?
C12 O2 C17 . . 117.3(2) ?
C13 O3 C16 . . 117.4(3) ?

loop_
_geom_bond_atom_site_label_1
_geom_bond_atom_site_label_2
_geom_bond_site_symmetry_2
_geom_bond_distance
_geom_bond_publ_flag
C1 C6 . 1.387(4) ?
C1 C2 . 1.394(4) ?
C1 Cl1 . 1.728(3) ?
C2 C3 . 1.384(5) ?
C2 Cl2 . 1.726(3) ?
C3 C4 . 1.371(5) ?
C3 H3 . 0.9300 ?
C4 C5 . 1.367(4) ?
C4 H4 . 0.9300 ?
C5 C6 . 1.385(4) ?
C5 H5 . 0.9300 ?
C6 C7 . 1.494(4) ?
C7 C11 . 1.398(4) ?
C7 C8 . 1.388(4) ?
C8 C9 . 1.393(4) ?
C8 C13 . 1.490(4) ?
C9 N1 . 1.331(4) ?
C9 C15 . 1.510(4) ?
C10 N1 . 1.339(4) ?
C10 C11 . 1.395(4) ?
C10 C14 . 1.501(4) ?
C11 C12 . 1.491(4) ?
C12 O1 . 1.188(3) ?
C12 O2 . 1.323(3) ?
C13 O4 . 1.194(4) ?
C13 O3 . 1.290(4) ?
C14 H14A . 0.9602 ?
C14 H14B . 0.9602 ?
C14 H14C . 0.9602 ?
C15 H15A . 0.9601 ?
C15 H15B . 0.9601 ?
C15 H15C . 0.9601 ?
C16 O3 . 1.459(4) ?
C16 H16A . 0.9600 ?
C16 H16B . 0.9600 ?
C16 H16C . 0.9600 ?
C17 O2 . 1.467(4) ?
C17 C18 . 1.476(5) ?
C17 H17A . 0.9700 ?
C17 H17B . 0.9700 ?
C18 H18A . 0.9600 ?
C18 H18B . 0.9600 ?
C18 H18C . 0.9600 ?

loop_
_geom_hbond_atom_site_label_D
_geom_hbond_atom_site_label_H
_geom_hbond_atom_site_label_A
_geom_hbond_site_symmetry_A
_geom_hbond_distance_DH
_geom_hbond_distance_HA
_geom_hbond_distance_DA
_geom_hbond_angle_DHA
C5 H5 O1 6_656 0.93 2.55 3.303(4) 138.5
C16 H16C O1 4_556 0.96 2.67000 3.328(5) 126.00
C17 H17B O4 6_556 0.97 2.55 3.247(4) 129.00

loop_
_cod_related_entry_id
_cod_related_entry_database
_cod_related_entry_code
1 ChemSpider 56680
